data_4076899
loop_
_publ_author_name
'Yoshimitsu, Shin-ichi'
'Hikichi, Shiro'
'Akita, Munetaka'

_publ_section_title
;
 Synthesis and Characterization of Coordinatively Unsaturated Alkynyl- and
 Aryl-Cobalt Complexes with 15 Valence Electrons, TpiPr2Co&#x2212;R,
 Bearing the Hydrotris(3,5-diisopropylpyrazolyl)borato Ligand (TpiPr2)
;
_journal_issue 18
_journal_name_full Organometallics
_journal_page_first 3762
_journal_paper_doi 10.1021/om020268u
_journal_volume 21
_journal_year 2002
_chemical_formula_sum 'C35 H53 B Co N6 O2'
_chemical_formula_weight 659.57
_chemical_name_common 'compound 10'
_chemical_name_systematic
;
  ?
;
_space_group_IT_number 14
_symmetry_space_group_name_Hall '-P 2yn'
_symmetry_space_group_name_H-M 'P 1 21/n 1'
_atom_sites_solution_hydrogens geom
_atom_sites_solution_primary direct
_atom_sites_solution_secondary difmap
_audit_creation_method SHELXL-97
_cell_angle_alpha 90.00
_cell_angle_beta 93.506(4)
_cell_angle_gamma 90.00
_cell_formula_units_Z 4
_cell_length_a 9.4493(12)
_cell_length_b 15.7388(9)
_cell_length_c 25.9624(12)
_cell_measurement_temperature 213(2)
_cell_volume 3853.9(6)
_computing_structure_refinement 'SHELXL-97 (Sheldrick, 1997)'
_computing_structure_solution 'SHELXS-97 (Sheldrick, 1990)'
_diffrn_ambient_temperature 213(2)
_diffrn_measured_fraction_theta_full 0.927
_diffrn_measured_fraction_theta_max 0.927
_diffrn_radiation_monochromator graphite
_diffrn_radiation_source 'fine-focus sealed tube'
_diffrn_radiation_type MoK\a
_diffrn_radiation_wavelength 0.71069
_diffrn_reflns_av_R_equivalents 0.0000
_diffrn_reflns_av_sigmaI/netI 1.0948
_diffrn_reflns_limit_h_max 11
_diffrn_reflns_limit_h_min 0
_diffrn_reflns_limit_k_max 20
_diffrn_reflns_limit_k_min 0
_diffrn_reflns_limit_l_max 33
_diffrn_reflns_limit_l_min -33
_diffrn_reflns_number 8197
_diffrn_reflns_theta_full 27.48
_diffrn_reflns_theta_max 27.48
_diffrn_reflns_theta_min 1.51
_exptl_absorpt_coefficient_mu 0.481
_exptl_crystal_density_diffrn 1.137
_exptl_crystal_density_method 'not measured'
_exptl_crystal_F_000 1412
_refine_diff_density_max 0.349
_refine_diff_density_min -0.596
_refine_diff_density_rms 0.081
_refine_ls_extinction_method none
_refine_ls_goodness_of_fit_ref 0.745
_refine_ls_hydrogen_treatment mixed
_refine_ls_matrix_type full
_refine_ls_number_parameters 414
_refine_ls_number_reflns 8197
_refine_ls_number_restraints 0
_refine_ls_restrained_S_all 0.745
_refine_ls_R_factor_all 0.4142
_refine_ls_R_factor_gt 0.1247
_refine_ls_shift/su_max 0.043
_refine_ls_shift/su_mean 0.003
_refine_ls_structure_factor_coef Fsqd
_refine_ls_weighting_details 'calc w=1/[\s^2^(Fo^2^)+(0.1000P)^2^+0.0000P] where P=(Fo^2^+2Fc^2^)/3'
_refine_ls_weighting_scheme calc
_refine_ls_wR_factor_gt 0.2245
_refine_ls_wR_factor_ref 0.3088
_reflns_number_gt 1591
_reflns_number_total 8197
_reflns_threshold_expression >2sigma(I)
_cod_data_source_file om020268u.cif
_cod_data_source_block shelxl
_cod_database_code 4076899

loop_
_symmetry_equiv_pos_as_xyz
'x, y, z'
'-x+1/2, y+1/2, -z+1/2'
'-x, -y, -z'
'x-1/2, -y-1/2, z-1/2'

loop_
_atom_site_label
_atom_site_type_symbol
_atom_site_fract_x
_atom_site_fract_y
_atom_site_fract_z
_atom_site_U_iso_or_equiv
_atom_site_adp_type
_atom_site_occupancy
_atom_site_symmetry_multiplicity
_atom_site_calc_flag
_atom_site_refinement_flags
Co1 Co 0.46140(17) 0.74349(10) 0.05231(6) 0.0338(4) Uani 1 1 d .
O1 O 0.4320(10) 0.7432(6) -0.0334(3) 0.066(3) Uani 1 1 d .
O2 O 0.3911(12) 0.6377(6) 0.0159(4) 0.081(4) Uani 1 1 d .
N11 N 0.6740(9) 0.7596(6) 0.0732(4) 0.040(2) Uani 1 1 d .
N12 N 0.7061(10) 0.8031(5) 0.1185(3) 0.028(2) Uani 1 1 d .
N21 N 0.4189(11) 0.7097(6) 0.1284(4) 0.042(3) Uani 1 1 d .
N22 N 0.4863(9) 0.7609(6) 0.1665(3) 0.033(2) Uani 1 1 d .
N31 N 0.4262(11) 0.8698(6) 0.0685(4) 0.045(3) Uani 1 1 d .
N32 N 0.4870(10) 0.9019(6) 0.1163(3) 0.035(3) Uani 1 1 d .
C0 C 0.3889(13) 0.6681(9) -0.0288(6) 0.047(4) Uani 1 1 d .
C1 C 0.3463(13) 0.6113(7) -0.0746(5) 0.038(3) Uani 1 1 d .
C2 C 0.3450(15) 0.6441(9) -0.1255(5) 0.056(4) Uani 1 1 d .
C3 C 0.3113(16) 0.5871(9) -0.1681(5) 0.060(5) Uani 1 1 d .
C4 C 0.2783(12) 0.5017(8) -0.1595(5) 0.046(4) Uani 1 1 d .
C5 C 0.2829(16) 0.4709(8) -0.1088(6) 0.055(4) Uani 1 1 d .
C6 C 0.3156(16) 0.5249(8) -0.0672(5) 0.057(4) Uani 1 1 d .
C7 C 0.2511(16) 0.4425(9) -0.2079(5) 0.080(5) Uani 1 1 d .
H5 H 0.1512 0.4322 -0.2135 0.080 Uiso 1 1 calc R
H6 H 0.2996 0.3895 -0.2019 0.080 Uiso 1 1 calc R
H7 H 0.2859 0.4696 -0.2377 0.080 Uiso 1 1 calc R
C11 C 0.8020(13) 0.7369(7) 0.0512(4) 0.035(3) Uani 1 1 d .
C12 C 0.9121(12) 0.7701(6) 0.0845(4) 0.034(3) Uani 1 1 d .
C13 C 0.8524(13) 0.8114(7) 0.1258(5) 0.038(3) Uani 1 1 d .
C14 C 0.8005(14) 0.6863(8) 0.0001(5) 0.047(4) Uani 1 1 d .
C15 C 0.9354(13) 0.6329(8) 0.0000(5) 0.055(4) Uani 1 1 d .
H11 H 0.9373 0.5933 0.0281 0.055 Uiso 1 1 calc R
H12 H 1.0167 0.6695 0.0038 0.055 Uiso 1 1 calc R
H13 H 0.9370 0.6025 -0.0320 0.055 Uiso 1 1 calc R
C16 C 0.7871(13) 0.7499(9) -0.0455(4) 0.059(4) Uani 1 1 d .
H14 H 0.8625 0.7907 -0.0419 0.059 Uiso 1 1 calc R
H15 H 0.6975 0.7786 -0.0453 0.059 Uiso 1 1 calc R
H16 H 0.7928 0.7197 -0.0774 0.059 Uiso 1 1 calc R
C17 C 0.9283(14) 0.8555(8) 0.1720(5) 0.049(4) Uani 1 1 d .
C18 C 0.9617(17) 0.7929(9) 0.2162(5) 0.078(5) Uani 1 1 d .
H18 H 0.8757 0.7660 0.2255 0.078 Uiso 1 1 calc R
H19 H 1.0038 0.8229 0.2454 0.078 Uiso 1 1 calc R
H20 H 1.0265 0.7505 0.2053 0.078 Uiso 1 1 calc R
C19 C 1.0609(17) 0.9021(12) 0.1561(6) 0.117(8) Uani 1 1 d .
H21 H 1.1306 0.8614 0.1468 0.117 Uiso 1 1 calc R
H22 H 1.0988 0.9360 0.1844 0.117 Uiso 1 1 calc R
H23 H 1.0365 0.9381 0.1271 0.117 Uiso 1 1 calc R
C21 C 0.3422(13) 0.6505(7) 0.1537(5) 0.041(3) Uani 1 1 d .
C22 C 0.3630(14) 0.6644(8) 0.2063(5) 0.049(4) Uani 1 1 d .
C23 C 0.4544(12) 0.7314(7) 0.2138(4) 0.034(3) Uani 1 1 d .
C24 C 0.2495(16) 0.5853(8) 0.1217(5) 0.057(4) Uani 1 1 d .
C25 C 0.3255(16) 0.5016(10) 0.1220(8) 0.128(9) Uani 1 1 d .
H26 H 0.2656 0.4596 0.1049 0.128 Uiso 1 1 calc R
H27 H 0.3485 0.4843 0.1569 0.128 Uiso 1 1 calc R
H28 H 0.4112 0.5073 0.1042 0.128 Uiso 1 1 calc R
C26 C 0.1070(15) 0.5737(10) 0.1450(7) 0.092(6) Uani 1 1 d .
H29 H 0.0512 0.6242 0.1395 0.092 Uiso 1 1 calc R
H30 H 0.1218 0.5632 0.1813 0.092 Uiso 1 1 calc R
H31 H 0.0582 0.5264 0.1288 0.092 Uiso 1 1 calc R
C27 C 0.5064(14) 0.7748(9) 0.2650(5) 0.055(4) Uani 1 1 d .
C28 C 0.5061(14) 0.7114(9) 0.3124(4) 0.064(4) Uani 1 1 d .
H33 H 0.4156 0.6836 0.3125 0.064 Uiso 1 1 calc R
H34 H 0.5231 0.7425 0.3440 0.064 Uiso 1 1 calc R
H35 H 0.5792 0.6697 0.3094 0.064 Uiso 1 1 calc R
C29 C 0.4188(17) 0.8516(9) 0.2765(5) 0.073(5) Uani 1 1 d .
H36 H 0.4529 0.8759 0.3088 0.073 Uiso 1 1 calc R
H37 H 0.3215 0.8352 0.2784 0.073 Uiso 1 1 calc R
H38 H 0.4263 0.8928 0.2495 0.073 Uiso 1 1 calc R
C31 C 0.3610(12) 0.9376(7) 0.0447(5) 0.034(3) Uani 1 1 d .
C32 C 0.3752(13) 1.0102(8) 0.0756(5) 0.043(3) Uani 1 1 d .
C33 C 0.4588(13) 0.9868(7) 0.1199(4) 0.031(3) Uani 1 1 d .
C34 C 0.2802(14) 0.9298(7) -0.0078(5) 0.043(3) Uani 1 1 d .
C35 C 0.2379(11) 1.0178(7) -0.0301(4) 0.045(4) Uani 1 1 d .
H41 H 0.3215 1.0516 -0.0331 0.045 Uiso 1 1 calc R
H42 H 0.1760 1.0456 -0.0074 0.045 Uiso 1 1 calc R
H43 H 0.1900 1.0109 -0.0635 0.045 Uiso 1 1 calc R
C36 C 0.1538(13) 0.8688(9) -0.0075(5) 0.059(4) Uani 1 1 d .
H44 H 0.0836 0.8917 0.0138 0.059 Uiso 1 1 calc R
H45 H 0.1853 0.8147 0.0060 0.059 Uiso 1 1 calc R
H46 H 0.1134 0.8616 -0.0421 0.059 Uiso 1 1 calc R
C37 C 0.5120(14) 1.0405(7) 0.1676(5) 0.043(3) Uani 1 1 d .
C38 C 0.6332(14) 1.0973(9) 0.1529(5) 0.063(5) Uani 1 1 d .
H48 H 0.7102 1.0628 0.1425 0.063 Uiso 1 1 calc R
H49 H 0.6647 1.1315 0.1820 0.063 Uiso 1 1 calc R
H50 H 0.6012 1.1336 0.1248 0.063 Uiso 1 1 calc R
C39 C 0.3899(17) 1.0971(11) 0.1861(6) 0.107(7) Uani 1 1 d .
H51 H 0.4292 1.1461 0.2038 0.107 Uiso 1 1 calc R
H52 H 0.3346 1.0651 0.2091 0.107 Uiso 1 1 calc R
H53 H 0.3304 1.1151 0.1568 0.107 Uiso 1 1 calc R
B1 B 0.5804(14) 0.8373(8) 0.1519(5) 0.026(3) Uiso 1 1 d .
H1 H 0.3707 0.7040 -0.1306 0.065 Uiso 1 1 d .
H2 H 0.3138 0.6108 -0.2029 0.074 Uiso 1 1 d .
H3 H 0.2668 0.4093 -0.1037 0.073 Uiso 1 1 d .
H4 H 0.3167 0.5024 -0.0313 0.071 Uiso 1 1 d .
H8 H 0.6212 0.8664 0.1834 0.035 Uiso 1 1 d .
H9 H 1.0141 0.7642 0.0784 0.049 Uiso 1 1 d .
H10 H 0.7176 0.6492 -0.0018 0.054 Uiso 1 1 d .
H17 H 0.8651 0.8975 0.1850 0.063 Uiso 1 1 d .
H24 H 0.3220 0.6306 0.2340 0.055 Uiso 1 1 d .
H25 H 0.2354 0.6051 0.0861 0.082 Uiso 1 1 d .
H32 H 0.6053 0.7932 0.2625 0.068 Uiso 1 1 d .
H39 H 0.3352 1.0674 0.0680 0.056 Uiso 1 1 d .
H40 H 0.3469 0.9051 -0.0329 0.052 Uiso 1 1 d .
H47 H 0.5465 1.0040 0.1951 0.059 Uiso 1 1 d .

loop_
_atom_site_aniso_label
_atom_site_aniso_U_11
_atom_site_aniso_U_22
_atom_site_aniso_U_33
_atom_site_aniso_U_23
_atom_site_aniso_U_13
_atom_site_aniso_U_12
Co1 0.0313(9) 0.0331(9) 0.0377(8) -0.0043(10) 0.0070(6) -0.0011(10)
O1 0.091(8) 0.037(5) 0.066(6) -0.004(6) -0.017(5) -0.010(6)
O2 0.125(11) 0.071(7) 0.048(6) -0.011(6) 0.010(6) -0.062(7)
N11 0.026(6) 0.033(6) 0.061(6) 0.003(6) 0.002(5) -0.009(5)
N12 0.026(6) 0.023(5) 0.035(6) -0.008(5) 0.000(5) 0.005(4)
N21 0.029(6) 0.062(7) 0.034(6) -0.005(5) 0.003(5) -0.002(5)
N22 0.044(6) 0.022(5) 0.035(5) 0.018(5) 0.012(5) -0.007(5)
N31 0.032(7) 0.038(6) 0.065(8) 0.009(6) 0.015(6) -0.010(5)
N32 0.022(6) 0.047(6) 0.033(6) -0.008(5) -0.010(5) -0.001(5)
C0 0.017(7) 0.062(10) 0.060(10) -0.032(9) -0.007(7) -0.016(7)
C1 0.032(8) 0.036(7) 0.047(8) -0.010(7) 0.019(6) 0.000(6)
C2 0.056(11) 0.064(10) 0.048(9) 0.001(8) 0.005(8) -0.010(8)
C3 0.064(12) 0.068(10) 0.041(8) 0.002(8) -0.041(8) 0.004(9)
C4 0.014(7) 0.048(8) 0.074(10) -0.004(8) 0.001(7) 0.005(6)
C5 0.069(11) 0.034(7) 0.059(9) 0.003(8) -0.021(8) -0.008(7)
C6 0.085(12) 0.042(8) 0.048(9) -0.005(7) 0.025(8) -0.027(8)
C7 0.082(14) 0.086(12) 0.070(11) -0.056(10) 0.000(9) -0.002(10)
C11 0.049(8) 0.017(6) 0.041(7) 0.011(6) 0.007(6) -0.005(6)
C12 0.029(7) 0.022(7) 0.052(7) -0.003(6) 0.006(6) -0.011(5)
C13 0.024(8) 0.030(6) 0.059(9) 0.009(7) 0.006(7) 0.003(6)
C14 0.043(9) 0.041(7) 0.061(9) 0.006(7) 0.022(7) 0.009(7)
C15 0.053(10) 0.058(9) 0.057(9) -0.032(8) 0.023(8) -0.001(8)
C16 0.064(9) 0.060(8) 0.054(8) 0.002(10) 0.011(7) 0.000(10)
C17 0.038(9) 0.039(8) 0.072(10) 0.004(8) 0.008(7) 0.012(7)
C18 0.094(14) 0.092(12) 0.047(9) -0.017(9) 0.003(9) 0.034(11)
C19 0.079(15) 0.19(2) 0.080(12) -0.035(13) 0.015(11) -0.102(14)
C21 0.045(9) 0.042(8) 0.038(7) 0.002(7) 0.022(7) -0.014(7)
C22 0.045(9) 0.051(8) 0.053(9) -0.007(7) 0.023(7) -0.014(7)
C23 0.036(7) 0.036(7) 0.029(6) 0.001(6) 0.005(5) 0.005(6)
C24 0.070(12) 0.045(8) 0.058(9) -0.025(7) 0.026(8) -0.031(8)
C25 0.036(11) 0.092(14) 0.25(3) -0.079(16) -0.011(13) -0.011(10)
C26 0.024(10) 0.090(12) 0.162(18) 0.014(13) 0.012(11) -0.008(9)
C27 0.036(8) 0.082(12) 0.048(8) 0.001(8) 0.020(7) -0.007(8)
C28 0.045(9) 0.103(12) 0.043(8) 0.006(8) -0.004(7) -0.011(9)
C29 0.098(14) 0.085(11) 0.037(8) -0.001(8) 0.018(9) 0.017(11)
C31 0.023(7) 0.032(7) 0.048(8) 0.000(7) 0.008(6) -0.009(6)
C32 0.034(8) 0.061(9) 0.037(7) 0.005(7) 0.008(6) 0.001(7)
C33 0.039(8) 0.035(7) 0.021(6) -0.013(6) 0.013(6) -0.007(6)
C34 0.043(9) 0.032(7) 0.052(8) 0.020(7) -0.006(7) -0.011(6)
C35 0.007(7) 0.071(9) 0.059(9) 0.026(8) 0.003(6) 0.003(6)
C36 0.041(9) 0.084(11) 0.051(9) 0.004(8) -0.009(7) -0.022(8)
C37 0.049(9) 0.035(7) 0.043(8) -0.005(6) -0.008(7) 0.012(7)
C38 0.044(10) 0.086(11) 0.059(10) -0.012(9) -0.001(8) -0.034(9)
C39 0.076(15) 0.139(16) 0.105(14) -0.080(13) 0.001(11) 0.018(12)

loop_
_atom_type_symbol
_atom_type_description
_atom_type_scat_dispersion_real
_atom_type_scat_dispersion_imag
_atom_type_scat_source
C C 0.0033 0.0016 'International Tables Vol C Tables 4.2.6.8 and 6.1.1.4'
H H 0.0000 0.0000 'International Tables Vol C Tables 4.2.6.8 and 6.1.1.4'
N N 0.0061 0.0033 'International Tables Vol C Tables 4.2.6.8 and 6.1.1.4'
Co Co 0.3494 0.9721 'International Tables Vol C Tables 4.2.6.8 and 6.1.1.4'
B B 0.0013 0.0007 'International Tables Vol C Tables 4.2.6.8 and 6.1.1.4'
O O 0.0106 0.0060 'International Tables Vol C Tables 4.2.6.8 and 6.1.1.4'

loop_
_geom_angle_atom_site_label_1
_geom_angle_atom_site_label_2
_geom_angle_atom_site_label_3
_geom_angle
_geom_angle_publ_flag
O2 Co1 N31 147.4(5) yes
O2 Co1 N11 120.9(5) yes
N31 Co1 N11 89.7(4) yes
O2 Co1 N21 98.9(4) yes
N31 Co1 N21 90.6(4) yes
N11 Co1 N21 91.3(4) yes
O2 Co1 O1 60.7(3) yes
N31 Co1 O1 101.1(4) yes
N11 Co1 O1 108.8(4) yes
N21 Co1 O1 156.5(4) yes
O2 Co1 C0 30.3(4) yes
N31 Co1 C0 126.5(5) yes
N11 Co1 C0 119.8(4) yes
N21 Co1 C0 128.1(5) yes
O1 Co1 C0 30.5(4) yes
C0 O1 Co1 85.9(8) yes
C0 O2 Co1 96.0(8) yes
N12 N11 C11 108.8(9) yes
N12 N11 Co1 116.4(7) yes
C11 N11 Co1 134.8(8) yes
N11 N12 C13 109.2(9) yes
N11 N12 B1 119.7(9) yes
C13 N12 B1 131.1(10) yes
C21 N21 N22 106.4(9) yes
C21 N21 Co1 139.2(8) yes
N22 N21 Co1 114.4(7) yes
C23 N22 N21 109.0(9) yes
C23 N22 B1 130.1(10) yes
N21 N22 B1 120.9(8) yes
C31 N31 N32 105.3(9) yes
C31 N31 Co1 137.5(9) yes
N32 N31 Co1 117.2(8) yes
C33 N32 N31 109.7(9) yes
C33 N32 B1 133.1(9) yes
N31 N32 B1 117.0(9) yes
O2 C0 O1 117.3(12) yes
O2 C0 C1 119.2(12) yes
O1 C0 C1 123.3(14) yes
O2 C0 Co1 53.7(6) yes
O1 C0 Co1 63.7(7) yes
C1 C0 Co1 172.6(11) yes
C6 C1 C2 119.2(11) yes
C6 C1 C0 120.6(12) yes
C2 C1 C0 120.1(11) yes
C1 C2 C3 118.5(12) yes
C4 C3 C2 121.0(13) yes
C3 C4 C5 119.2(12) yes
C3 C4 C7 117.9(13) yes
C5 C4 C7 122.6(12) yes
C6 C5 C4 120.7(12) yes
C5 C6 C1 121.4(12) yes
C12 C11 N11 105.9(9) yes
C12 C11 C14 133.1(11) yes
N11 C11 C14 120.9(10) yes
C13 C12 C11 109.0(10) yes
N12 C13 C12 107.1(10) yes
N12 C13 C17 124.5(11) yes
C12 C13 C17 128.3(11) yes
C15 C14 C11 108.7(11) yes
C15 C14 C16 112.6(11) yes
C11 C14 C16 108.6(10) yes
C13 C17 C18 111.2(10) yes
C13 C17 C19 111.1(12) yes
C18 C17 C19 112.1(13) yes
N21 C21 C22 108.5(11) yes
N21 C21 C24 119.2(11) yes
C22 C21 C24 132.2(11) yes
C23 C22 C21 108.2(11) yes
N22 C23 C22 107.8(10) yes
N22 C23 C27 123.2(10) yes
C22 C23 C27 128.9(11) yes
C25 C24 C26 109.1(12) yes
C25 C24 C21 108.8(12) yes
C26 C24 C21 110.5(11) yes
C29 C27 C23 112.0(11) yes
C29 C27 C28 109.0(11) yes
C23 C27 C28 111.9(10) yes
N31 C31 C32 110.8(10) yes
N31 C31 C34 122.0(10) yes
C32 C31 C34 127.1(11) yes
C31 C32 C33 106.6(11) yes
N32 C33 C32 107.5(10) yes
N32 C33 C37 122.1(10) yes
C32 C33 C37 130.4(11) yes
C31 C34 C36 113.1(10) yes
C31 C34 C35 111.5(10) yes
C36 C34 C35 112.4(11) yes
C38 C37 C33 109.4(10) yes
C38 C37 C39 109.0(11) yes
C33 C37 C39 110.2(11) yes
N22 B1 N32 109.2(9) yes
N22 B1 N12 109.0(9) yes
N32 B1 N12 107.5(9) yes

loop_
_geom_bond_atom_site_label_1
_geom_bond_atom_site_label_2
_geom_bond_distance
_geom_bond_publ_flag
Co1 O2 2.008(9) yes
Co1 N31 2.062(10) yes
Co1 N11 2.064(9) yes
Co1 N21 2.107(10) yes
Co1 O1 2.225(8) yes
Co1 C0 2.476(12) yes
O1 C0 1.259(15) yes
O2 C0 1.255(15) yes
N11 N12 1.378(11) yes
N11 C11 1.415(14) yes
N12 C13 1.390(14) yes
N12 B1 1.605(15) yes
N21 C21 1.372(14) yes
N21 N22 1.400(12) yes
N22 C23 1.364(12) yes
N22 B1 1.557(15) yes
N31 C31 1.362(14) yes
N31 N32 1.429(12) yes
N32 C33 1.367(13) yes
N32 B1 1.602(15) yes
C0 C1 1.522(16) yes
C1 C6 1.406(15) yes
C1 C2 1.418(16) yes
C2 C3 1.444(17) yes
C3 C4 1.400(17) yes
C4 C5 1.400(17) yes
C4 C7 1.573(16) yes
C5 C6 1.394(17) yes
C11 C12 1.412(14) yes
C11 C14 1.547(16) yes
C12 C13 1.403(15) yes
C13 C17 1.525(17) yes
C14 C15 1.527(16) yes
C14 C16 1.548(16) yes
C17 C18 1.531(17) yes
C17 C19 1.530(18) yes
C21 C22 1.385(16) yes
C21 C24 1.556(16) yes
C22 C23 1.369(15) yes
C23 C27 1.547(16) yes
C24 C25 1.501(18) yes
C24 C26 1.520(18) yes
C27 C29 1.505(17) yes
C27 C28 1.583(16) yes
C31 C32 1.398(15) yes
C31 C34 1.526(15) yes
C32 C33 1.406(15) yes
C33 C37 1.556(15) yes
C34 C36 1.533(16) yes
C34 C35 1.543(14) yes
C37 C38 1.519(17) yes
C37 C39 1.557(17) yes
